data_2013522
loop_
_publ_author_name
'Shearer, Jason'
'Kaminsky, Werner'
'Kovacs, Julie, A.'

_publ_section_title
;
 A chloride ion contained in a cobalt `claw':
 [Co~3~(DADIT)~3~]Cl(PF~6~)~2~
;
_journal_issue 9
_journal_name_full 'Acta Crystallographica Section C'
_journal_page_first m379
_journal_page_last m380
_journal_paper_doi 10.1107/S0108270103013593
_journal_volume 59
_journal_year 2003
_chemical_formula_iupac '[Co3 (C10 H21 N2 S1)3] (Cl) (PF 6)2'
_chemical_formula_moiety 'C30 H63 Co3 N6 S3 3+, Cl 1-, 2F6 P1 1-'
_chemical_formula_sum 'C30 H63 Cl Co3 F12 N6 P2 S3'
_chemical_formula_weight 1106.22
_chemical_name_common '[Co^II^~3~(DADIT)~3~](Cl)(PF~6~)~2~'
_chemical_name_systematic ?
_space_group_IT_number 14
_symmetry_cell_setting monoclinic
_symmetry_space_group_name_Hall '-P 2yn'
_symmetry_space_group_name_H-M 'P 1 21/n 1'
_atom_sites_solution_hydrogens geom
_atom_sites_solution_primary direct
_atom_sites_solution_secondary difmap
_audit_creation_method SHELXL-97
_cell_angle_alpha 90.00
_cell_angle_beta 93.0940(11)
_cell_angle_gamma 90.00
_cell_formula_units_Z 4
_cell_length_a 12.5020(2)
_cell_length_b 17.2040(3)
_cell_length_c 21.3400(3)
_cell_measurement_reflns_used 1038
_cell_measurement_temperature 130(2)
_cell_measurement_theta_max 27.53
_cell_measurement_theta_min 1.93
_cell_volume 4583.21(13)
_computing_cell_refinement 'HKL SCALEPACK (Otwinowski & Minor, 1997)'
_computing_data_collection 'Collect (Nonius, 1998)'
_computing_data_reduction 'DENZO (Otwinowski and Minor, 1997)'
_computing_molecular_graphics
;
maXus (MacKay et al., 1998) and Zortep (Zsolnai & Huttner, 1994)
;
_computing_structure_refinement 'SHELXL97 (Sheldrick, 1997)'
_computing_structure_solution 'SIR92 (Altomare et al., 1994)'
_diffrn_ambient_temperature 130(2)
_diffrn_measured_fraction_theta_full 0.918
_diffrn_measured_fraction_theta_max 0.918
_diffrn_measurement_device_type 'Nonius KappaCCD'
_diffrn_measurement_method '\f and \w scans'
_diffrn_radiation_monochromator graphite
_diffrn_radiation_source 'fine-focus sealed tube'
_diffrn_radiation_type MoK\a
_diffrn_radiation_wavelength 0.71070
_diffrn_reflns_av_R_equivalents 0.0359
_diffrn_reflns_av_sigmaI/netI 0.0555
_diffrn_reflns_limit_h_max 16
_diffrn_reflns_limit_h_min -16
_diffrn_reflns_limit_k_max 22
_diffrn_reflns_limit_k_min -20
_diffrn_reflns_limit_l_max 27
_diffrn_reflns_limit_l_min -27
_diffrn_reflns_number 17828
_diffrn_reflns_theta_full 27.53
_diffrn_reflns_theta_max 27.53
_diffrn_reflns_theta_min 1.93
_exptl_absorpt_coefficient_mu 1.418
_exptl_absorpt_correction_T_max 0.7182
_exptl_absorpt_correction_T_min 0.6220
_exptl_absorpt_correction_type empirical
_exptl_absorpt_process_details
;
multi-scan (hkl scalepack;
Otwinowski & Minor, 1997)
;
_exptl_crystal_colour dark-red
_exptl_crystal_density_diffrn 1.603
_exptl_crystal_density_method 'not measured'
_exptl_crystal_description prism
_exptl_crystal_F_000 2276
_exptl_crystal_size_max 0.37
_exptl_crystal_size_mid 0.30
_exptl_crystal_size_min 0.25
_refine_diff_density_max 0.876
_refine_diff_density_min -0.465
_refine_ls_extinction_coef 0.0009(2)
_refine_ls_extinction_expression Fc^*^=kFc[1+0.001xFc^2^\l^3^/sin(2\q)]^-1/4^
_refine_ls_extinction_method SHELXL97
_refine_ls_goodness_of_fit_ref 1.014
_refine_ls_hydrogen_treatment constr
_refine_ls_matrix_type full
_refine_ls_number_parameters 530
_refine_ls_number_reflns 10034
_refine_ls_number_restraints 0
_refine_ls_restrained_S_all 1.014
_refine_ls_R_factor_all 0.0569
_refine_ls_R_factor_gt 0.0386
_refine_ls_shift/su_max 0.009
_refine_ls_shift/su_mean 0.000
_refine_ls_structure_factor_coef Fsqd
_refine_ls_weighting_details 'calc w=1/[\s^2^(Fo^2^)+(0.0545P)^2^+1.2602P] where P=(Fo^2^+2Fc^2^)/3'
_refine_ls_weighting_scheme calc
_refine_ls_wR_factor_gt 0.0955
_refine_ls_wR_factor_ref 0.1036
_reflns_number_gt 7664
_reflns_number_total 10034
_reflns_threshold_expression I>2\s(I)
_cod_data_source_file sq1019.cif
_cod_data_source_block I
_cod_depositor_comments
;
The following automatic conversions were performed:
'_symmetry_cell_setting' value 'Monoclinic' changed to 'monoclinic'
according to '/home/saulius/struct/CIF-dictionaries/cif_core.dic'
dictionary named 'cif_core.dic' version 2.4.1 from 2010-06-29.

Automatic conversion script
Id: cif_fix_enum 1527 2010-12-29 10:47:43Z saulius 

The following automatic conversions were performed:

'_symmetry_cell_setting' value 'Monoclinic' changed to 'monoclinic'
according to /home/saulius/struct/CIF-dictionaries/cif_core.dic
dictionary named 'cif_core.dic' version 2.4.1 from 2010-06-29.

Automatic conversion script
Id: cif_fix_values 1715 2011-07-08 13:25:40Z adriana 
;
_cod_original_sg_symbol_H-M 'P 21/n'
_cod_database_code 2013522

loop_
_symmetry_equiv_pos_as_xyz
'x, y, z'
'-x+1/2, y+1/2, -z+1/2'
'-x, -y, -z'
'x-1/2, -y-1/2, z-1/2'

loop_
_atom_site_label
_atom_site_fract_x
_atom_site_fract_y
_atom_site_fract_z
_atom_site_U_iso_or_equiv
_atom_site_adp_type
_atom_site_calc_flag
_atom_site_refinement_flags
_atom_site_occupancy
_atom_site_disorder_assembly
_atom_site_disorder_group
_atom_site_type_symbol
C1 0.9667(2) 0.30697(18) 0.39408(13) 0.0334(6) Uani d . 1 . . C
H1A 1.0206 0.2656 0.3938 0.050 Uiso calc R 1 . . H
H1B 0.9982 0.3559 0.3805 0.050 Uiso calc R 1 . . H
H1C 0.9057 0.2933 0.3654 0.050 Uiso calc R 1 . . H
C2 0.8499(2) 0.38461(16) 0.46200(13) 0.0296(6) Uani d . 1 . . C
H2A 0.8269 0.3915 0.5048 0.044 Uiso calc R 1 . . H
H2B 0.7874 0.3738 0.4337 0.044 Uiso calc R 1 . . H
H2C 0.8852 0.4321 0.4485 0.044 Uiso calc R 1 . . H
C3 0.9284(2) 0.31653(14) 0.46048(12) 0.0225(5) Uani d . 1 . . C
C4 1.0221(2) 0.33193(15) 0.50772(12) 0.0253(6) Uani d . 1 . . C
C5 1.1022(2) 0.39243(17) 0.48935(14) 0.0332(6) Uani d . 1 . . C
H5A 1.1347 0.4169 0.5272 0.050 Uiso calc R 1 . . H
H5B 1.0656 0.4321 0.4631 0.050 Uiso calc R 1 . . H
H5C 1.1580 0.3676 0.4658 0.050 Uiso calc R 1 . . H
C6 1.1232(2) 0.30685(17) 0.60399(13) 0.0309(6) Uani d . 1 . . C
H6A 1.1148 0.3560 0.6273 0.037 Uiso calc R 1 . . H
H6B 1.1886 0.3112 0.5800 0.037 Uiso calc R 1 . . H
C7 1.1361(3) 0.2401(2) 0.65020(16) 0.0458(8) Uani d . 1 . . C
H7A 1.2064 0.2455 0.6735 0.055 Uiso calc R 1 . . H
H7B 1.0801 0.2449 0.6810 0.055 Uiso calc R 1 . . H
C8 1.1295(2) 0.16095(19) 0.62285(18) 0.0471(8) Uani d . 1 . . C
H8A 1.1612 0.1616 0.5813 0.056 Uiso calc R 1 . . H
H8B 1.1725 0.1250 0.6502 0.056 Uiso calc R 1 . . H
C9 0.9857(3) 0.0948(2) 0.67323(15) 0.0448(8) Uani d . 1 . . C
H9A 0.9871 0.1337 0.7068 0.067 Uiso calc R 1 . . H
H9B 1.0356 0.0526 0.6850 0.067 Uiso calc R 1 . . H
H9C 0.9131 0.0738 0.6669 0.067 Uiso calc R 1 . . H
C10 1.0150(3) 0.0684(2) 0.56655(17) 0.0501(9) Uani d . 1 . . C
H10A 0.9427 0.0465 0.5619 0.075 Uiso calc R 1 . . H
H10B 1.0659 0.0273 0.5796 0.075 Uiso calc R 1 . . H
H10C 1.0348 0.0902 0.5264 0.075 Uiso calc R 1 . . H
C11 0.5805(2) 0.40664(15) 0.53167(13) 0.0280(6) Uani d . 1 . . C
H11A 0.5650 0.4169 0.5754 0.042 Uiso calc R 1 . . H
H11B 0.5633 0.4529 0.5063 0.042 Uiso calc R 1 . . H
H11C 0.6566 0.3941 0.5292 0.042 Uiso calc R 1 . . H
C12 0.3941(2) 0.35100(17) 0.51847(14) 0.0314(6) Uani d . 1 . . C
H12A 0.3845 0.3522 0.5637 0.047 Uiso calc R 1 . . H
H12B 0.3515 0.3085 0.4994 0.047 Uiso calc R 1 . . H
H12C 0.3704 0.4005 0.4997 0.047 Uiso calc R 1 . . H
C13 0.5126(2) 0.33810(14) 0.50689(12) 0.0234(5) Uani d . 1 . . C
C14 0.5308(2) 0.32868(15) 0.43684(12) 0.0239(5) Uani d . 1 . . C
C15 0.4697(2) 0.38225(17) 0.39203(14) 0.0360(7) Uani d . 1 . . C
H15A 0.5160 0.3983 0.3587 0.054 Uiso calc R 1 . . H
H15B 0.4465 0.4282 0.4148 0.054 Uiso calc R 1 . . H
H15C 0.4068 0.3551 0.3734 0.054 Uiso calc R 1 . . H
C16 0.6129(2) 0.26907(16) 0.35067(12) 0.0298(6) Uani d . 1 . . C
H16A 0.6585 0.3115 0.3357 0.036 Uiso calc R 1 . . H
H16B 0.5424 0.2722 0.3273 0.036 Uiso calc R 1 . . H
C17 0.6646(2) 0.19132(17) 0.33799(12) 0.0303(6) Uani d . 1 . . C
H17A 0.6655 0.1834 0.2921 0.036 Uiso calc R 1 . . H
H17B 0.7398 0.1923 0.3550 0.036 Uiso calc R 1 . . H
C18 0.6072(2) 0.12338(16) 0.36673(12) 0.0274(6) Uani d . 1 . . C
H18A 0.5301 0.1360 0.3682 0.033 Uiso calc R 1 . . H
H18B 0.6137 0.0772 0.3396 0.033 Uiso calc R 1 . . H
C19 0.5698(2) 0.05769(15) 0.46319(13) 0.0304(6) Uani d . 1 . . C
H19A 0.5990 0.0417 0.5048 0.046 Uiso calc R 1 . . H
H19B 0.5514 0.0114 0.4380 0.046 Uiso calc R 1 . . H
H19C 0.5053 0.0891 0.4677 0.046 Uiso calc R 1 . . H
C20 0.7484(2) 0.05602(16) 0.42745(13) 0.0302(6) Uani d . 1 . . C
H20A 0.7782 0.0444 0.4698 0.045 Uiso calc R 1 . . H
H20B 0.8016 0.0844 0.4043 0.045 Uiso calc R 1 . . H
H20C 0.7301 0.0074 0.4056 0.045 Uiso calc R 1 . . H
C21 0.9021(2) 0.37796(18) 0.75315(13) 0.0342(7) Uani d . 1 . . C
H21A 0.9735 0.3605 0.7425 0.051 Uiso calc R 1 . . H
H21B 0.8769 0.3460 0.7874 0.051 Uiso calc R 1 . . H
H21C 0.9057 0.4325 0.7664 0.051 Uiso calc R 1 . . H
C22 0.8575(2) 0.42471(16) 0.64322(13) 0.0318(6) Uani d . 1 . . C
H22A 0.8072 0.4198 0.6066 0.048 Uiso calc R 1 . . H
H22B 0.9297 0.4109 0.6313 0.048 Uiso calc R 1 . . H
H22C 0.8574 0.4784 0.6585 0.048 Uiso calc R 1 . . H
C23 0.8238(2) 0.37008(15) 0.69511(12) 0.0242(5) Uani d . 1 . . C
C24 0.7089(2) 0.39015(14) 0.71080(11) 0.0233(5) Uani d . 1 . . C
C25 0.6944(2) 0.46468(17) 0.74656(14) 0.0350(7) Uani d . 1 . . C
H25A 0.6346 0.4942 0.7268 0.052 Uiso calc R 1 . . H
H25B 0.7601 0.4957 0.7461 0.052 Uiso calc R 1 . . H
H25C 0.6791 0.4526 0.7900 0.052 Uiso calc R 1 . . H
C26 0.5201(2) 0.36215(16) 0.70712(13) 0.0284(6) Uani d . 1 . . C
H26A 0.4743 0.3664 0.6680 0.034 Uiso calc R 1 . . H
H26B 0.5169 0.4122 0.7298 0.034 Uiso calc R 1 . . H
C27 0.4786(2) 0.29757(16) 0.74759(13) 0.0310(6) Uani d . 1 . . C
H27A 0.5300 0.2901 0.7840 0.037 Uiso calc R 1 . . H
H27B 0.4099 0.3147 0.7641 0.037 Uiso calc R 1 . . H
C28 0.4607(2) 0.21967(17) 0.71532(14) 0.0328(6) Uani d . 1 . . C
H28A 0.4208 0.1858 0.7434 0.039 Uiso calc R 1 . . H
H28B 0.4143 0.2282 0.6769 0.039 Uiso calc R 1 . . H
C29 0.5204(3) 0.10430(17) 0.66542(15) 0.0399(7) Uani d . 1 . . C
H29A 0.5824 0.0738 0.6536 0.060 Uiso calc R 1 . . H
H29B 0.4761 0.1175 0.6277 0.060 Uiso calc R 1 . . H
H29C 0.4781 0.0738 0.6939 0.060 Uiso calc R 1 . . H
C30 0.6255(3) 0.15490(17) 0.75393(13) 0.0372(7) Uani d . 1 . . C
H30A 0.6504 0.2020 0.7761 0.056 Uiso calc R 1 . . H
H30B 0.6874 0.1249 0.7413 0.056 Uiso calc R 1 . . H
H30C 0.5833 0.1233 0.7817 0.056 Uiso calc R 1 . . H
N1 1.02912(17) 0.29525(12) 0.55992(10) 0.0239(5) Uani d . 1 . . N
N2 1.01761(17) 0.13105(13) 0.61521(11) 0.0293(5) Uani d . 1 . . N
N3 0.59843(17) 0.27892(12) 0.41873(10) 0.0231(5) Uani d . 1 . . N
N4 0.65085(17) 0.10418(12) 0.43150(10) 0.0237(5) Uani d . 1 . . N
N5 0.63132(17) 0.34628(12) 0.69169(9) 0.0227(5) Uani d . 1 . . N
N6 0.55805(18) 0.17692(13) 0.69740(10) 0.0281(5) Uani d . 1 . . N
S1 0.86286(5) 0.22481(4) 0.48113(3) 0.02387(15) Uani d . 1 . . S
S2 0.55388(5) 0.24750(4) 0.54748(3) 0.02311(15) Uani d . 1 . . S
S3 0.82855(5) 0.26743(4) 0.67086(3) 0.02481(15) Uani d . 1 . . S
Cl1 0.74473(5) 0.12599(3) 0.58661(3) 0.02454(14) Uani d . 1 . . Cl
P1 0.75822(6) 0.50200(4) 0.29631(3) 0.02984(17) Uani d . 1 . . P
P2 0.75106(6) 0.34968(4) 0.92199(3) 0.03084(17) Uani d . 1 . . P
F1 0.73349(18) 0.59232(11) 0.28793(11) 0.0618(6) Uani d . 1 . . F
F2 0.88160(16) 0.52131(15) 0.30015(15) 0.0893(9) Uani d . 1 . . F
F3 0.78256(16) 0.41172(10) 0.30634(10) 0.0553(5) Uani d . 1 . . F
F4 0.63412(15) 0.48251(12) 0.29197(11) 0.0620(6) Uani d . 1 . . F
F5 0.7629(3) 0.48936(16) 0.22307(10) 0.0925(9) Uani d . 1 . . F
F6 0.7534(2) 0.51355(13) 0.36922(9) 0.0700(7) Uani d . 1 . . F
F7 0.79751(17) 0.37753(14) 0.98919(9) 0.0616(6) Uani d . 1 . . F
F8 0.69363(15) 0.27808(11) 0.95459(10) 0.0493(5) Uani d . 1 . . F
F9 0.70487(16) 0.32069(13) 0.85453(9) 0.0552(5) Uani d . 1 . . F
F10 0.80963(15) 0.41993(10) 0.88959(8) 0.0441(4) Uani d . 1 . . F
F11 0.85548(15) 0.29770(11) 0.91440(9) 0.0487(5) Uani d . 1 . . F
F12 0.64757(17) 0.40070(14) 0.92899(12) 0.0710(7) Uani d . 1 . . F
Co1 0.91175(3) 0.21837(2) 0.584476(16) 0.02201(10) Uani d . 1 . . Co
Co2 0.67951(3) 0.206318(19) 0.481931(16) 0.02123(10) Uani d . 1 . . Co
Co3 0.65403(3) 0.24544(2) 0.641811(15) 0.02170(10) Uani d . 1 . . Co

loop_
_atom_site_aniso_label
_atom_site_aniso_U_11
_atom_site_aniso_U_22
_atom_site_aniso_U_33
_atom_site_aniso_U_12
_atom_site_aniso_U_13
_atom_site_aniso_U_23
C1 0.0330(16) 0.0422(17) 0.0255(14) -0.0010(13) 0.0060(12) 0.0007(12)
C2 0.0301(15) 0.0275(14) 0.0310(14) 0.0041(11) 0.0006(12) 0.0030(11)
C3 0.0204(13) 0.0234(12) 0.0239(13) -0.0007(10) 0.0025(11) 0.0029(10)
C4 0.0219(13) 0.0249(13) 0.0294(14) 0.0030(11) 0.0059(11) -0.0037(11)
C5 0.0280(15) 0.0298(14) 0.0420(17) -0.0051(12) 0.0028(13) 0.0016(13)
C6 0.0205(13) 0.0403(16) 0.0312(15) -0.0034(12) -0.0040(12) -0.0029(12)
C7 0.0366(18) 0.052(2) 0.047(2) 0.0045(15) -0.0142(16) -0.0025(16)
C8 0.0302(16) 0.0473(19) 0.063(2) 0.0055(14) -0.0069(16) 0.0122(17)
C9 0.0387(18) 0.051(2) 0.0456(18) 0.0129(15) 0.0078(15) 0.0260(16)
C10 0.049(2) 0.0447(19) 0.057(2) 0.0245(16) 0.0025(17) -0.0046(16)
C11 0.0258(14) 0.0224(13) 0.0352(15) 0.0030(11) -0.0033(12) -0.0025(11)
C12 0.0216(14) 0.0336(15) 0.0389(16) 0.0033(11) 0.0019(12) -0.0025(13)
C13 0.0232(13) 0.0212(12) 0.0255(13) 0.0028(10) -0.0010(11) -0.0011(10)
C14 0.0220(13) 0.0218(12) 0.0275(13) -0.0008(10) -0.0009(11) -0.0003(11)
C15 0.0396(17) 0.0323(15) 0.0351(16) 0.0095(13) -0.0072(14) 0.0029(13)
C16 0.0323(15) 0.0347(15) 0.0222(13) -0.0002(12) 0.0014(12) 0.0021(11)
C17 0.0286(15) 0.0420(16) 0.0204(13) 0.0009(12) 0.0013(11) -0.0042(12)
C18 0.0277(14) 0.0309(14) 0.0234(13) 0.0022(11) -0.0005(11) -0.0071(11)
C19 0.0319(15) 0.0245(13) 0.0349(15) -0.0037(12) 0.0019(12) -0.0026(12)
C20 0.0281(15) 0.0274(14) 0.0350(15) 0.0076(11) 0.0003(12) -0.0079(12)
C21 0.0315(16) 0.0422(17) 0.0285(15) -0.0033(13) -0.0026(13) -0.0070(13)
C22 0.0348(16) 0.0304(14) 0.0307(14) -0.0037(12) 0.0056(12) -0.0035(12)
C23 0.0270(14) 0.0235(13) 0.0221(13) -0.0028(11) 0.0017(11) -0.0035(10)
C24 0.0288(14) 0.0219(12) 0.0193(12) 0.0010(11) 0.0031(11) -0.0012(10)
C25 0.0355(16) 0.0296(15) 0.0403(16) 0.0032(12) 0.0053(13) -0.0097(13)
C26 0.0260(14) 0.0295(14) 0.0301(14) 0.0058(11) 0.0057(12) 0.0009(11)
C27 0.0264(14) 0.0374(15) 0.0298(15) 0.0053(12) 0.0080(12) 0.0000(12)
C28 0.0274(15) 0.0364(16) 0.0355(16) -0.0024(12) 0.0109(13) 0.0029(13)
C29 0.0449(18) 0.0295(15) 0.0471(18) -0.0132(14) 0.0190(15) -0.0035(13)
C30 0.0454(18) 0.0352(16) 0.0316(15) 0.0074(14) 0.0072(14) 0.0082(13)
N1 0.0201(11) 0.0288(11) 0.0225(11) 0.0011(9) 0.0002(9) -0.0013(9)
N2 0.0228(12) 0.0345(13) 0.0306(12) 0.0034(10) 0.0016(10) 0.0090(10)
N3 0.0220(11) 0.0243(11) 0.0228(11) -0.0018(9) 0.0010(9) 0.0001(9)
N4 0.0223(11) 0.0248(11) 0.0239(11) 0.0018(9) 0.0002(9) -0.0034(9)
N5 0.0228(11) 0.0239(11) 0.0217(11) 0.0018(9) 0.0047(9) -0.0014(9)
N6 0.0292(12) 0.0274(11) 0.0284(12) -0.0031(10) 0.0090(10) 0.0014(10)
S1 0.0214(3) 0.0253(3) 0.0246(3) -0.0020(3) -0.0016(3) 0.0025(3)
S2 0.0247(3) 0.0219(3) 0.0227(3) 0.0027(3) 0.0011(3) -0.0012(2)
S3 0.0219(3) 0.0252(3) 0.0277(3) 0.0004(3) 0.0052(3) -0.0043(3)
Cl1 0.0255(3) 0.0215(3) 0.0269(3) 0.0015(2) 0.0033(3) -0.0002(2)
P1 0.0290(4) 0.0296(4) 0.0307(4) -0.0039(3) -0.0004(3) 0.0029(3)
P2 0.0284(4) 0.0322(4) 0.0322(4) -0.0011(3) 0.0043(3) 0.0026(3)
F1 0.0713(14) 0.0325(10) 0.0800(15) -0.0005(10) -0.0114(12) 0.0191(10)
F2 0.0311(11) 0.0723(16) 0.165(3) -0.0157(11) 0.0127(13) -0.0397(17)
F3 0.0580(12) 0.0315(10) 0.0762(14) 0.0047(9) 0.0016(11) -0.0032(9)
F4 0.0313(10) 0.0554(12) 0.0985(17) -0.0037(9) -0.0030(10) -0.0002(12)
F5 0.151(3) 0.0930(19) 0.0351(11) -0.0527(18) 0.0221(14) -0.0051(12)
F6 0.123(2) 0.0527(13) 0.0325(10) 0.0022(13) -0.0079(12) -0.0004(9)
F7 0.0722(14) 0.0794(15) 0.0338(10) -0.0267(12) 0.0084(10) -0.0075(10)
F8 0.0396(10) 0.0487(11) 0.0595(12) -0.0142(9) 0.0029(9) 0.0160(9)
F9 0.0550(12) 0.0674(13) 0.0419(11) -0.0208(10) -0.0101(9) 0.0013(10)
F10 0.0532(11) 0.0343(9) 0.0453(10) -0.0076(8) 0.0076(9) 0.0050(8)
F11 0.0385(10) 0.0440(10) 0.0644(13) 0.0101(8) 0.0116(9) 0.0087(9)
F12 0.0511(13) 0.0688(14) 0.0958(17) 0.0266(11) 0.0293(12) 0.0193(13)
Co1 0.01922(19) 0.02627(19) 0.02064(18) 0.00297(14) 0.00191(14) 0.00231(14)
Co2 0.01941(18) 0.02130(17) 0.02291(19) 0.00180(13) 0.00040(14) -0.00296(13)
Co3 0.02137(19) 0.02332(18) 0.02055(18) -0.00107(14) 0.00259(14) -0.00119(13)

loop_
_atom_type_symbol
_atom_type_description
_atom_type_scat_dispersion_real
_atom_type_scat_dispersion_imag
_atom_type_scat_source
C C 0.0033 0.0016 'International Tables Vol C Tables 4.2.6.8 and 6.1.1.4'
H H 0.0000 0.0000 'International Tables Vol C Tables 4.2.6.8 and 6.1.1.4'
N N 0.0061 0.0033 'International Tables Vol C Tables 4.2.6.8 and 6.1.1.4'
S S 0.1246 0.1234 'International Tables Vol C Tables 4.2.6.8 and 6.1.1.4'
P P 0.1023 0.0942 'International Tables Vol C Tables 4.2.6.8 and 6.1.1.4'
F F 0.0171 0.0103 'International Tables Vol C Tables 4.2.6.8 and 6.1.1.4'
Co Co 0.3494 0.9721 'International Tables Vol C Tables 4.2.6.8 and 6.1.1.4'
Cl Cl 0.1484 0.1585 'International Tables Vol C Tables 4.2.6.8 and 6.1.1.4'

loop_
_geom_angle_atom_site_label_1
_geom_angle_atom_site_label_2
_geom_angle_atom_site_label_3
_geom_angle
_geom_angle_publ_flag
C3 C1 H1A 109.5 ?
C3 C1 H1B 109.5 ?
H1A C1 H1B 109.5 ?
C3 C1 H1C 109.5 ?
H1A C1 H1C 109.5 ?
H1B C1 H1C 109.5 ?
C3 C2 H2A 109.5 ?
C3 C2 H2B 109.5 ?
H2A C2 H2B 109.5 ?
C3 C2 H2C 109.5 ?
H2A C2 H2C 109.5 ?
H2B C2 H2C 109.5 ?
C4 C3 C1 111.3(2) ?
C4 C3 C2 108.9(2) ?
C1 C3 C2 109.6(2) ?
C4 C3 S1 109.03(17) ?
C1 C3 S1 107.15(18) ?
C2 C3 S1 110.90(17) ?
N1 C4 C5 123.4(2) ?
N1 C4 C3 120.2(2) ?
C5 C4 C3 116.3(2) ?
C4 C5 H5A 109.5 ?
C4 C5 H5B 109.5 ?
H5A C5 H5B 109.5 ?
C4 C5 H5C 109.5 ?
H5A C5 H5C 109.5 ?
H5B C5 H5C 109.5 ?
N1 C6 C7 111.3(2) ?
N1 C6 H6A 109.4 ?
C7 C6 H6A 109.4 ?
N1 C6 H6B 109.4 ?
C7 C6 H6B 109.4 ?
H6A C6 H6B 108.0 ?
C8 C7 C6 116.0(3) ?
C8 C7 H7A 108.3 ?
C6 C7 H7A 108.3 ?
C8 C7 H7B 108.3 ?
C6 C7 H7B 108.3 ?
H7A C7 H7B 107.4 ?
N2 C8 C7 113.0(3) ?
N2 C8 H8A 109.0 ?
C7 C8 H8A 109.0 ?
N2 C8 H8B 109.0 ?
C7 C8 H8B 109.0 ?
H8A C8 H8B 107.8 ?
N2 C9 H9A 109.5 ?
N2 C9 H9B 109.5 ?
H9A C9 H9B 109.5 ?
N2 C9 H9C 109.5 ?
H9A C9 H9C 109.5 ?
H9B C9 H9C 109.5 ?
N2 C10 H10A 109.5 ?
N2 C10 H10B 109.5 ?
H10A C10 H10B 109.5 ?
N2 C10 H10C 109.5 ?
H10A C10 H10C 109.5 ?
H10B C10 H10C 109.5 ?
C13 C11 H11A 109.5 ?
C13 C11 H11B 109.5 ?
H11A C11 H11B 109.5 ?
C13 C11 H11C 109.5 ?
H11A C11 H11C 109.5 ?
H11B C11 H11C 109.5 ?
C13 C12 H12A 109.5 ?
C13 C12 H12B 109.5 ?
H12A C12 H12B 109.5 ?
C13 C12 H12C 109.5 ?
H12A C12 H12C 109.5 ?
H12B C12 H12C 109.5 ?
C11 C13 C12 110.8(2) ?
C11 C13 C14 108.0(2) ?
C12 C13 C14 111.6(2) ?
C11 C13 S2 110.69(17) ?
C12 C13 S2 107.19(18) ?
C14 C13 S2 108.44(17) ?
N3 C14 C15 122.6(2) ?
N3 C14 C13 120.1(2) ?
C15 C14 C13 117.2(2) ?
C14 C15 H15A 109.5 ?
C14 C15 H15B 109.5 ?
H15A C15 H15B 109.5 ?
C14 C15 H15C 109.5 ?
H15A C15 H15C 109.5 ?
H15B C15 H15C 109.5 ?
N3 C16 C17 110.6(2) ?
N3 C16 H16A 109.5 ?
C17 C16 H16A 109.5 ?
N3 C16 H16B 109.5 ?
C17 C16 H16B 109.5 ?
H16A C16 H16B 108.1 ?
C18 C17 C16 113.1(2) ?
C18 C17 H17A 109.0 ?
C16 C17 H17A 109.0 ?
C18 C17 H17B 109.0 ?
C16 C17 H17B 109.0 ?
H17A C17 H17B 107.8 ?
N4 C18 C17 112.8(2) ?
N4 C18 H18A 109.0 ?
C17 C18 H18A 109.0 ?
N4 C18 H18B 109.0 ?
C17 C18 H18B 109.0 ?
H18A C18 H18B 107.8 ?
N4 C19 H19A 109.5 ?
N4 C19 H19B 109.5 ?
H19A C19 H19B 109.5 ?
N4 C19 H19C 109.5 ?
H19A C19 H19C 109.5 ?
H19B C19 H19C 109.5 ?
N4 C20 H20A 109.5 ?
N4 C20 H20B 109.5 ?
H20A C20 H20B 109.5 ?
N4 C20 H20C 109.5 ?
H20A C20 H20C 109.5 ?
H20B C20 H20C 109.5 ?
C23 C21 H21A 109.5 ?
C23 C21 H21B 109.5 ?
H21A C21 H21B 109.5 ?
C23 C21 H21C 109.5 ?
H21A C21 H21C 109.5 ?
H21B C21 H21C 109.5 ?
C23 C22 H22A 109.5 ?
C23 C22 H22B 109.5 ?
H22A C22 H22B 109.5 ?
C23 C22 H22C 109.5 ?
H22A C22 H22C 109.5 ?
H22B C22 H22C 109.5 ?
C22 C23 C24 108.6(2) ?
C22 C23 C21 109.8(2) ?
C24 C23 C21 111.5(2) ?
C22 C23 S3 111.80(18) ?
C24 C23 S3 108.82(17) ?
C21 C23 S3 106.31(18) ?
N5 C24 C25 123.6(2) ?
N5 C24 C23 120.1(2) ?
C25 C24 C23 116.3(2) ?
C24 C25 H25A 109.5 ?
C24 C25 H25B 109.5 ?
H25A C25 H25B 109.5 ?
C24 C25 H25C 109.5 ?
H25A C25 H25C 109.5 ?
H25B C25 H25C 109.5 ?
N5 C26 C27 110.4(2) ?
N5 C26 H26A 109.6 ?
C27 C26 H26A 109.6 ?
N5 C26 H26B 109.6 ?
C27 C26 H26B 109.6 ?
H26A C26 H26B 108.1 ?
C28 C27 C26 115.8(2) ?
C28 C27 H27A 108.3 ?
C26 C27 H27A 108.3 ?
C28 C27 H27B 108.3 ?
C26 C27 H27B 108.3 ?
H27A C27 H27B 107.4 ?
N6 C28 C27 116.7(2) ?
N6 C28 H28A 108.1 ?
C27 C28 H28A 108.1 ?
N6 C28 H28B 108.1 ?
C27 C28 H28B 108.1 ?
H28A C28 H28B 107.3 ?
N6 C29 H29A 109.5 ?
N6 C29 H29B 109.5 ?
H29A C29 H29B 109.5 ?
N6 C29 H29C 109.5 ?
H29A C29 H29C 109.5 ?
H29B C29 H29C 109.5 ?
N6 C30 H30A 109.5 ?
N6 C30 H30B 109.5 ?
H30A C30 H30B 109.5 ?
N6 C30 H30C 109.5 ?
H30A C30 H30C 109.5 ?
H30B C30 H30C 109.5 ?
C4 N1 C6 120.1(2) ?
C4 N1 Co1 121.40(18) ?
C6 N1 Co1 118.48(17) ?
C9 N2 C8 110.6(2) ?
C9 N2 C10 106.5(3) ?
C8 N2 C10 108.0(2) ?
C9 N2 Co1 112.12(17) ?
C8 N2 Co1 111.21(18) ?
C10 N2 Co1 108.16(17) ?
C14 N3 C16 119.4(2) ?
C14 N3 Co2 121.17(17) ?
C16 N3 Co2 119.30(16) ?
C19 N4 C20 108.1(2) ?
C19 N4 C18 108.4(2) ?
C20 N4 C18 109.3(2) ?
C19 N4 Co2 108.81(15) ?
C20 N4 Co2 112.52(16) ?
C18 N4 Co2 109.60(15) ?
C24 N5 C26 121.9(2) ?
C24 N5 Co3 122.53(17) ?
C26 N5 Co3 115.44(16) ?
C30 N6 C28 110.7(2) ?
C30 N6 C29 108.1(2) ?
C28 N6 C29 106.9(2) ?
C30 N6 Co3 106.63(17) ?
C28 N6 Co3 111.62(17) ?
C29 N6 Co3 112.91(17) ?
C3 S1 Co1 100.08(8) ?
C3 S1 Co2 124.94(8) ?
Co1 S1 Co2 101.64(3) ?
C13 S2 Co2 99.18(8) ?
C13 S2 Co3 123.14(8) ?
Co2 S2 Co3 99.86(3) ?
C23 S3 Co3 101.03(9) ?
C23 S3 Co1 126.43(9) ?
Co3 S3 Co1 100.82(3) ?
Co1 Cl1 Co3 84.16(2) ?
Co1 Cl1 Co2 83.19(2) ?
Co3 Cl1 Co2 81.633(19) ?
F6 P1 F2 90.67(15) ?
F6 P1 F5 179.35(14) ?
F2 P1 F5 89.56(16) ?
F6 P1 F4 89.70(14) ?
F2 P1 F4 179.63(16) ?
F5 P1 F4 90.07(14) ?
F6 P1 F1 88.30(12) ?
F2 P1 F1 89.07(13) ?
F5 P1 F1 92.32(14) ?
F4 P1 F1 90.94(12) ?
F6 P1 F3 90.43(12) ?
F2 P1 F3 91.09(13) ?
F5 P1 F3 88.96(13) ?
F4 P1 F3 88.90(11) ?
F1 P1 F3 178.72(13) ?
F12 P2 F7 90.48(14) ?
F12 P2 F10 91.01(11) ?
F7 P2 F10 90.50(11) ?
F12 P2 F11 179.55(12) ?
F7 P2 F11 89.97(12) ?
F10 P2 F11 89.04(10) ?
F12 P2 F8 89.87(11) ?
F7 P2 F8 89.46(11) ?
F10 P2 F8 179.12(11) ?
F11 P2 F8 90.08(10) ?
F12 P2 F9 90.04(13) ?
F7 P2 F9 179.35(13) ?
F10 P2 F9 89.89(10) ?
F11 P2 F9 89.51(11) ?
F8 P2 F9 90.15(11) ?
N1 Co1 N2 95.38(9) yes
N1 Co1 S1 83.07(6) yes
N2 Co1 S1 118.44(7) yes
N1 Co1 S3 108.87(6) yes
N2 Co1 S3 108.42(7) yes
S1 Co1 S3 130.36(3) yes
N1 Co1 Cl1 165.68(6) ?
N2 Co1 Cl1 92.88(7) ?
S1 Co1 Cl1 82.71(2) ?
S3 Co1 Cl1 79.38(2) ?
N3 Co2 N4 96.22(8) yes
N3 Co2 S2 83.23(6) yes
N4 Co2 S2 118.43(6) yes
N3 Co2 S1 111.32(6) yes
N4 Co2 S1 104.78(6) yes
S2 Co2 S1 132.79(3) yes
N3 Co2 Cl1 163.96(6) ?
N4 Co2 Cl1 91.80(6) ?
S2 Co2 Cl1 80.74(2) ?
S1 Co2 Cl1 79.77(2) ?
N5 Co3 N6 94.70(8) yes
N5 Co3 S3 82.87(6) yes
N6 Co3 S3 120.73(7) yes
N5 Co3 S2 110.67(6) yes
N6 Co3 S2 101.64(7) yes
S3 Co3 S2 134.68(3) yes
N5 Co3 Cl1 162.62(6) ?
N6 Co3 Cl1 95.00(6) ?
S3 Co3 Cl1 79.78(2) ?
S2 Co3 Cl1 81.36(2) ?

loop_
_geom_bond_atom_site_label_1
_geom_bond_atom_site_label_2
_geom_bond_site_symmetry_2
_geom_bond_distance
_geom_bond_publ_flag
C1 C3 . 1.529(4) ?
C1 H1A . 0.9800 ?
C1 H1B . 0.9800 ?
C1 H1C . 0.9800 ?
C2 C3 . 1.529(4) ?
C2 H2A . 0.9800 ?
C2 H2B . 0.9800 ?
C2 H2C . 0.9800 ?
C3 C4 . 1.527(4) ?
C3 S1 . 1.842(3) ?
C4 N1 . 1.279(3) ?
C4 C5 . 1.510(4) ?
C5 H5A . 0.9800 ?
C5 H5B . 0.9800 ?
C5 H5C . 0.9800 ?
C6 N1 . 1.480(3) ?
C6 C7 . 1.517(4) ?
C6 H6A . 0.9900 ?
C6 H6B . 0.9900 ?
C7 C8 . 1.481(5) ?
C7 H7A . 0.9900 ?
C7 H7B . 0.9900 ?
C8 N2 . 1.491(4) ?
C8 H8A . 0.9900 ?
C8 H8B . 0.9900 ?
C9 N2 . 1.461(4) ?
C9 H9A . 0.9800 ?
C9 H9B . 0.9800 ?
C9 H9C . 0.9800 ?
C10 N2 . 1.496(4) ?
C10 H10A . 0.9800 ?
C10 H10B . 0.9800 ?
C10 H10C . 0.9800 ?
C11 C13 . 1.530(3) ?
C11 H11A . 0.9800 ?
C11 H11B . 0.9800 ?
C11 H11C . 0.9800 ?
C12 C13 . 1.532(4) ?
C12 H12A . 0.9800 ?
C12 H12B . 0.9800 ?
C12 H12C . 0.9800 ?
C13 C14 . 1.533(4) ?
C13 S2 . 1.843(3) ?
C14 N3 . 1.277(3) ?
C14 C15 . 1.506(4) ?
C15 H15A . 0.9800 ?
C15 H15B . 0.9800 ?
C15 H15C . 0.9800 ?
C16 N3 . 1.483(3) ?
C16 C17 . 1.516(4) ?
C16 H16A . 0.9900 ?
C16 H16B . 0.9900 ?
C17 C18 . 1.518(4) ?
C17 H17A . 0.9900 ?
C17 H17B . 0.9900 ?
C18 N4 . 1.495(3) ?
C18 H18A . 0.9900 ?
C18 H18B . 0.9900 ?
C19 N4 . 1.483(3) ?
C19 H19A . 0.9800 ?
C19 H19B . 0.9800 ?
C19 H19C . 0.9800 ?
C20 N4 . 1.481(3) ?
C20 H20A . 0.9800 ?
C20 H20B . 0.9800 ?
C20 H20C . 0.9800 ?
C21 C23 . 1.543(4) ?
C21 H21A . 0.9800 ?
C21 H21B . 0.9800 ?
C21 H21C . 0.9800 ?
C22 C23 . 1.529(4) ?
C22 H22A . 0.9800 ?
C22 H22B . 0.9800 ?
C22 H22C . 0.9800 ?
C23 C24 . 1.531(4) ?
C23 S3 . 1.842(3) ?
C24 N5 . 1.279(3) ?
C24 C25 . 1.508(4) ?
C25 H25A . 0.9800 ?
C25 H25B . 0.9800 ?
C25 H25C . 0.9800 ?
C26 N5 . 1.471(3) ?
C26 C27 . 1.516(4) ?
C26 H26A . 0.9900 ?
C26 H26B . 0.9900 ?
C27 C28 . 1.518(4) ?
C27 H27A . 0.9900 ?
C27 H27B . 0.9900 ?
C28 N6 . 1.489(4) ?
C28 H28A . 0.9900 ?
C28 H28B . 0.9900 ?
C29 N6 . 1.488(4) ?
C29 H29A . 0.9800 ?
C29 H29B . 0.9800 ?
C29 H29C . 0.9800 ?
C30 N6 . 1.483(4) ?
C30 H30A . 0.9800 ?
C30 H30B . 0.9800 ?
C30 H30C . 0.9800 ?
N1 Co1 . 2.064(2) yes
N2 Co1 . 2.084(2) yes
N3 Co2 . 2.064(2) yes
N4 Co2 . 2.081(2) yes
N5 Co3 . 2.063(2) yes
N6 Co3 . 2.095(2) yes
S1 Co1 . 2.2593(7) yes
S1 Co2 . 2.3152(7) yes
S2 Co2 . 2.2723(7) yes
S2 Co3 . 2.3128(7) yes
S3 Co3 . 2.2676(7) yes
S3 Co1 . 2.3237(7) yes
Cl1 Co1 . 2.6264(7) yes
Cl1 Co3 . 2.6535(7) yes
Cl1 Co2 . 2.7143(7) yes
P1 F6 . 1.573(2) ?
P1 F2 . 1.576(2) ?
P1 F5 . 1.582(2) ?
P1 F4 . 1.585(2) ?
P1 F1 . 1.592(2) ?
P1 F3 . 1.5950(19) ?
P2 F12 . 1.577(2) ?
P2 F7 . 1.592(2) ?
P2 F10 . 1.5905(18) ?
P2 F11 . 1.5978(19) ?
P2 F8 . 1.6034(19) ?
P2 F9 . 1.602(2) ?

loop_
_geom_torsion_atom_site_label_1
_geom_torsion_atom_site_label_2
_geom_torsion_atom_site_label_3
_geom_torsion_atom_site_label_4
_geom_torsion
C1 C3 C4 N1 -134.2(3)
C2 C3 C4 N1 104.9(3)
S1 C3 C4 N1 -16.2(3)
C1 C3 C4 C5 46.7(3)
C2 C3 C4 C5 -74.2(3)
S1 C3 C4 C5 164.71(19)
N1 C6 C7 C8 48.1(4)
C6 C7 C8 N2 -86.7(4)
C11 C13 C14 N3 97.1(3)
C12 C13 C14 N3 -140.7(2)
S2 C13 C14 N3 -22.9(3)
C11 C13 C14 C15 -80.4(3)
C12 C13 C14 C15 41.7(3)
S2 C13 C14 C15 159.6(2)
N3 C16 C17 C18 52.0(3)
C16 C17 C18 N4 -91.1(3)
C22 C23 C24 N5 104.6(3)
C21 C23 C24 N5 -134.3(3)
S3 C23 C24 N5 -17.3(3)
C22 C23 C24 C25 -72.8(3)
C21 C23 C24 C25 48.4(3)
S3 C23 C24 C25 165.31(19)
N5 C26 C27 C28 -69.2(3)
C26 C27 C28 N6 68.8(3)
C5 C4 N1 C6 -4.6(4)
C3 C4 N1 C6 176.4(2)
C5 C4 N1 Co1 176.02(19)
C3 C4 N1 Co1 -3.0(3)
C7 C6 N1 C4 -160.0(3)
C7 C6 N1 Co1 19.5(3)
C7 C8 N2 C9 -85.5(3)
C7 C8 N2 C10 158.3(3)
C7 C8 N2 Co1 39.8(3)
C15 C14 N3 C16 -4.3(4)
C13 C14 N3 C16 178.3(2)
C15 C14 N3 Co2 -179.6(2)
C13 C14 N3 Co2 3.0(3)
C17 C16 N3 C14 -160.3(2)
C17 C16 N3 Co2 15.1(3)
C17 C18 N4 C19 160.9(2)
C17 C18 N4 C20 -81.4(3)
C17 C18 N4 Co2 42.3(2)
C25 C24 N5 C26 -4.5(4)
C23 C24 N5 C26 178.3(2)
C25 C24 N5 Co3 179.13(19)
C23 C24 N5 Co3 2.0(3)
C27 C26 N5 C24 -115.6(3)
C27 C26 N5 Co3 60.9(2)
C27 C28 N6 C30 64.0(3)
C27 C28 N6 C29 -178.5(2)
C27 C28 N6 Co3 -54.6(3)
C4 C3 S1 Co1 23.97(17)
C1 C3 S1 Co1 144.54(16)
C2 C3 S1 Co1 -95.90(17)
C4 C3 S1 Co2 135.95(14)
C1 C3 S1 Co2 -103.48(17)
C2 C3 S1 Co2 16.1(2)
C11 C13 S2 Co2 -90.49(17)
C12 C13 S2 Co2 148.52(16)
C14 C13 S2 Co2 27.86(17)
C11 C13 S2 Co3 17.7(2)
C12 C13 S2 Co3 -103.25(17)
C14 C13 S2 Co3 136.09(14)
C22 C23 S3 Co3 -98.37(18)
C24 C23 S3 Co3 21.55(17)
C21 C23 S3 Co3 141.78(16)
C22 C23 S3 Co1 14.1(2)
C24 C23 S3 Co1 133.99(14)
C21 C23 S3 Co1 -105.79(17)
C4 N1 Co1 N2 134.3(2)
C6 N1 Co1 N2 -45.2(2)
C4 N1 Co1 S1 16.21(19)
C6 N1 Co1 S1 -163.21(19)
C4 N1 Co1 S3 -114.17(19)
C6 N1 Co1 S3 66.41(19)
C4 N1 Co1 Cl1 9.3(4)
C6 N1 Co1 Cl1 -170.10(19)
C9 N2 Co1 N1 137.8(2)
C8 N2 Co1 N1 13.4(2)
C10 N2 Co1 N1 -105.0(2)
C9 N2 Co1 S1 -137.14(19)
C8 N2 Co1 S1 98.4(2)
C10 N2 Co1 S1 -20.0(2)
C9 N2 Co1 S3 25.9(2)
C8 N2 Co1 S3 -98.5(2)
C10 N2 Co1 S3 143.01(18)
C9 N2 Co1 Cl1 -53.9(2)
C8 N2 Co1 Cl1 -178.3(2)
C10 N2 Co1 Cl1 63.25(19)
C3 S1 Co1 N1 -19.75(10)
Co2 S1 Co1 N1 -148.84(6)
C3 S1 Co1 N2 -112.13(11)
Co2 S1 Co1 N2 118.78(7)
C3 S1 Co1 S3 89.17(9)
Co2 S1 Co1 S3 -39.92(4)
C3 S1 Co1 Cl1 158.54(8)
Co2 S1 Co1 Cl1 29.44(2)
C23 S3 Co1 N1 23.02(13)
Co3 S3 Co1 N1 135.55(7)
C23 S3 Co1 N2 125.62(13)
Co3 S3 Co1 N2 -121.85(7)
C23 S3 Co1 S1 -74.06(11)
Co3 S3 Co1 S1 38.48(4)
C23 S3 Co1 Cl1 -144.87(11)
Co3 S3 Co1 Cl1 -32.33(2)
Co3 Cl1 Co1 N1 -99.8(3)
Co2 Cl1 Co1 N1 -17.5(3)
Co3 Cl1 Co1 N2 135.02(7)
Co2 Cl1 Co1 N2 -142.74(7)
Co3 Cl1 Co1 S1 -106.66(2)
Co2 Cl1 Co1 S1 -24.43(2)
Co3 Cl1 Co1 S3 26.82(2)
Co2 Cl1 Co1 S3 109.06(2)
C14 N3 Co2 N4 131.9(2)
C16 N3 Co2 N4 -43.47(19)
C14 N3 Co2 S2 13.89(19)
C16 N3 Co2 S2 -161.46(18)
C14 N3 Co2 S1 -119.58(19)
C16 N3 Co2 S1 65.07(19)
C14 N3 Co2 Cl1 12.3(4)
C16 N3 Co2 Cl1 -163.01(17)
C19 N4 Co2 N3 -106.41(16)
C20 N4 Co2 N3 133.84(17)
C18 N4 Co2 N3 12.03(17)
C19 N4 Co2 S2 -20.76(18)
C20 N4 Co2 S2 -140.51(15)
C18 N4 Co2 S2 97.68(15)
C19 N4 Co2 S1 139.58(15)
C20 N4 Co2 S1 19.82(18)
C18 N4 Co2 S1 -101.99(15)
C19 N4 Co2 Cl1 59.68(16)
C20 N4 Co2 Cl1 -60.08(17)
C18 N4 Co2 Cl1 178.11(15)
C13 S2 Co2 N3 -20.99(10)
Co3 S2 Co2 N3 -147.16(6)
C13 S2 Co2 N4 -114.42(10)
Co3 S2 Co2 N4 119.41(7)
C13 S2 Co2 S1 91.90(9)
Co3 S2 Co2 S1 -34.27(4)
C13 S2 Co2 Cl1 158.57(8)
Co3 S2 Co2 Cl1 32.40(2)
C3 S1 Co2 N3 28.07(12)
Co1 S1 Co2 N3 139.30(7)
C3 S1 Co2 N4 130.97(12)
Co1 S1 Co2 N4 -117.81(6)
C3 S1 Co2 S2 -72.81(11)
Co1 S1 Co2 S2 38.41(4)
C3 S1 Co2 Cl1 -139.87(10)
Co1 S1 Co2 Cl1 -28.65(2)
Co1 Cl1 Co2 N3 -111.2(2)
Co3 Cl1 Co2 N3 -26.2(2)
Co1 Cl1 Co2 N4 128.69(6)
Co3 Cl1 Co2 N4 -146.24(6)
Co1 Cl1 Co2 S2 -112.78(2)
Co3 Cl1 Co2 S2 -27.72(2)
Co1 Cl1 Co2 S1 24.00(2)
Co3 Cl1 Co2 S1 109.07(2)
C24 N5 Co3 N6 131.4(2)
C26 N5 Co3 N6 -45.17(18)
C24 N5 Co3 S3 10.93(19)
C26 N5 Co3 S3 -165.60(17)
C24 N5 Co3 S2 -124.32(19)
C26 N5 Co3 S2 59.15(17)
C24 N5 Co3 Cl1 7.6(4)
C26 N5 Co3 Cl1 -168.95(15)
C30 N6 Co3 N5 -81.55(18)
C28 N6 Co3 N5 39.49(18)
C29 N6 Co3 N5 159.9(2)
C30 N6 Co3 S3 2.9(2)
C28 N6 Co3 S3 123.98(16)
C29 N6 Co3 S3 -115.61(18)
C30 N6 Co3 S2 166.20(16)
C28 N6 Co3 S2 -72.76(18)
C29 N6 Co3 S2 47.6(2)
C30 N6 Co3 Cl1 84.02(17)
C28 N6 Co3 Cl1 -154.94(17)
C29 N6 Co3 Cl1 -34.54(19)
C23 S3 Co3 N5 -16.29(10)
Co1 S3 Co3 N5 -147.07(6)
C23 S3 Co3 N6 -107.54(11)
Co1 S3 Co3 N6 121.68(8)
C23 S3 Co3 S2 95.84(9)
Co1 S3 Co3 S2 -34.95(5)
C23 S3 Co3 Cl1 162.70(9)
Co1 S3 Co3 Cl1 31.91(2)
C13 S2 Co3 N5 25.95(12)
Co2 S2 Co3 N5 133.83(6)
C13 S2 Co3 N6 125.58(12)
Co2 S2 Co3 N6 -126.54(7)
C13 S2 Co3 S3 -74.80(11)
Co2 S2 Co3 S3 33.08(5)
C13 S2 Co3 Cl1 -141.05(10)
Co2 S2 Co3 Cl1 -33.18(2)
Co1 Cl1 Co3 N5 -24.1(2)
Co2 Cl1 Co3 N5 -108.1(2)
Co1 Cl1 Co3 N6 -147.87(6)
Co2 Cl1 Co3 N6 128.18(6)
Co1 Cl1 Co3 S3 -27.50(2)
Co2 Cl1 Co3 S3 -111.45(2)
Co1 Cl1 Co3 S2 111.09(2)
Co2 Cl1 Co3 S2 27.14(2)
